data_7121387
loop_
_publ_author_name
'Liu, Ce'
'Liang, Yujie'
'Zheng, Nian'
'Zhang, Bo-Sheng'
'Feng, Yuan'
'Bi, Siwei'
'Liang, Yong-Min'

_publ_section_title
;
 Synthesis of indolines via a palladium/norbornene-catalyzed reaction of
 aziridines with aryl iodides.
;
_journal_issue 27
_journal_name_full 'Chemical communications (Cambridge, England)'
_journal_page_first 3407
_journal_page_last 3410
_journal_paper_doi 10.1039/C8CC01062E
_journal_volume 54
_journal_year 2018
_chemical_formula_moiety 'C28 H25 N3 O2 Pd S'
_chemical_formula_sum 'C28 H25 N3 O2 Pd S'
_chemical_formula_weight 573.97
_space_group_crystal_system triclinic
_space_group_IT_number 2
_space_group_name_Hall '-P 1'
_space_group_name_H-M_alt 'P -1'
_symmetry_space_group_name_Hall '-P 1'
_symmetry_space_group_name_H-M 'P -1'
_atom_sites_solution_hydrogens geom
_atom_sites_solution_primary iterative
_audit_creation_date 2017-03-09
_audit_creation_method
;
Olex2 1.2
(compiled 2017.03.02 svn.r3394 for OlexSys, GUI svn.r5324)
;
_audit_update_record
;
2018-01-09 deposited with the CCDC.
2018-03-12 downloaded from the CCDC.
;
_cell_angle_alpha 87.411(13)
_cell_angle_beta 88.915(16)
_cell_angle_gamma 80.386(13)
_cell_formula_units_Z 2
_cell_length_a 8.1719(16)
_cell_length_b 9.5500(11)
_cell_length_c 15.502(3)
_cell_measurement_reflns_used 1289
_cell_measurement_temperature 291.17(10)
_cell_measurement_theta_max 23.1390
_cell_measurement_theta_min 3.7960
_cell_volume 1191.5(4)
_computing_cell_refinement
;
CrysAlisPro, Agilent Technologies,
Version 1.171.37.33 (release 27-03-2014 CrysAlis171 .NET)
(compiled Mar 27 2014,17:12:48)
;
_computing_data_collection
;
CrysAlisPro, Agilent Technologies,
Version 1.171.37.33 (release 27-03-2014 CrysAlis171 .NET)
(compiled Mar 27 2014,17:12:48)
;
_computing_data_reduction
;
CrysAlisPro, Agilent Technologies,
Version 1.171.37.33 (release 27-03-2014 CrysAlis171 .NET)
(compiled Mar 27 2014,17:12:48)
;
_computing_molecular_graphics 'Olex2 (Dolomanov et al., 2009)'
_computing_publication_material 'Olex2 (Dolomanov et al., 2009)'
_computing_structure_refinement 'ShelXL (Sheldrick, 2015)'
_computing_structure_solution
;
Superflip (Palatinus & Chapuis, 2007;Palatinus & van der Lee, 2008;
Palatinus et al., 2012)
;
_diffrn_ambient_environment air
_diffrn_ambient_temperature 291.17(10)
_diffrn_detector 'CCD plate'
_diffrn_detector_area_resol_mean 16.0733
_diffrn_detector_type Eos
_diffrn_measured_fraction_theta_full 0.998
_diffrn_measured_fraction_theta_max 0.998
_diffrn_measurement_details
;
#__ type_ start__ end____ width___ exp.time_
  1 omega  -13.00   19.00   2.0000   14.0000
omega____ theta____ kappa____ phi______ frames
    -      -19.5055  -99.0000  150.0000 16

#__ type_ start__ end____ width___ exp.time_
  2 omega  -35.00   89.00   2.0000   14.0000
omega____ theta____ kappa____ phi______ frames
    -       22.7867  -19.0000   30.0000 62

#__ type_ start__ end____ width___ exp.time_
  3 omega   -1.00   93.00   2.0000   14.0000
omega____ theta____ kappa____ phi______ frames
    -       22.7867   57.0000    0.0000 47

#__ type_ start__ end____ width___ exp.time_
  4 omega   74.00  102.00   2.0000   14.0000
omega____ theta____ kappa____ phi______ frames
    -       22.7867  178.0000 -150.0000 14

#__ type_ start__ end____ width___ exp.time_
  5 omega  -45.00   47.00   2.0000   14.0000
omega____ theta____ kappa____ phi______ frames
    -       22.7867  -57.0000 -150.0000 46

#__ type_ start__ end____ width___ exp.time_
  6 omega  -12.00   16.00   2.0000   14.0000
omega____ theta____ kappa____ phi______ frames
    -      -19.5055  -99.0000    0.0000 14
;
_diffrn_measurement_device 'four-circle diffractometer'
_diffrn_measurement_device_type 'SuperNova, Dual, Cu at zero, Eos'
_diffrn_measurement_method '\w scans'
_diffrn_orient_matrix_UB_11 -0.0570614000
_diffrn_orient_matrix_UB_12 0.0181353000
_diffrn_orient_matrix_UB_13 -0.0342313000
_diffrn_orient_matrix_UB_21 -0.0670194000
_diffrn_orient_matrix_UB_22 0.0030052000
_diffrn_orient_matrix_UB_23 0.0299805000
_diffrn_orient_matrix_UB_31 0.0018054000
_diffrn_orient_matrix_UB_32 0.0731232000
_diffrn_orient_matrix_UB_33 0.0052438000
_diffrn_radiation_monochromator mirror
_diffrn_radiation_probe x-ray
_diffrn_radiation_type MoK\a
_diffrn_radiation_wavelength 0.71073
_diffrn_reflns_av_R_equivalents 0.0591
_diffrn_reflns_av_unetI/netI 0.1214
_diffrn_reflns_Laue_measured_fraction_full 0.998
_diffrn_reflns_Laue_measured_fraction_max 0.998
_diffrn_reflns_limit_h_max 10
_diffrn_reflns_limit_h_min -10
_diffrn_reflns_limit_k_max 11
_diffrn_reflns_limit_k_min -11
_diffrn_reflns_limit_l_max 19
_diffrn_reflns_limit_l_min -13
_diffrn_reflns_number 7926
_diffrn_reflns_point_group_measured_fraction_full 0.998
_diffrn_reflns_point_group_measured_fraction_max 0.998
_diffrn_reflns_theta_full 25.242
_diffrn_reflns_theta_max 26.018
_diffrn_reflns_theta_min 3.336
_diffrn_source 'SuperNova (Mo) X-ray Source'
_exptl_absorpt_coefficient_mu 0.899
_exptl_absorpt_correction_T_max 1.00000
_exptl_absorpt_correction_T_min 0.98213
_exptl_absorpt_correction_type multi-scan
_exptl_absorpt_process_details
;
CrysAlisPro, Agilent Technologies,
Version 1.171.37.33 (release 27-03-2014 CrysAlis171 .NET)
(compiled Mar 27 2014,17:12:48)
Empirical absorption correction using spherical harmonics,
 implemented in SCALE3 ABSPACK scaling algorithm.
;
_exptl_crystal_colour 'clear light colourless'
_exptl_crystal_colour_lustre clear
_exptl_crystal_colour_modifier light
_exptl_crystal_colour_primary colourless
_exptl_crystal_density_diffrn 1.600
_exptl_crystal_description block
_exptl_crystal_F_000 584
_exptl_crystal_size_max 0.17
_exptl_crystal_size_mid 0.15
_exptl_crystal_size_min 0.14
_refine_diff_density_max 1.045
_refine_diff_density_min -0.669
_refine_diff_density_rms 0.141
_refine_ls_extinction_method none
_refine_ls_goodness_of_fit_ref 1.044
_refine_ls_hydrogen_treatment constr
_refine_ls_matrix_type full
_refine_ls_number_parameters 318
_refine_ls_number_reflns 4671
_refine_ls_number_restraints 0
_refine_ls_restrained_S_all 1.044
_refine_ls_R_factor_all 0.0929
_refine_ls_R_factor_gt 0.0590
_refine_ls_shift/su_max 0.001
_refine_ls_shift/su_mean 0.000
_refine_ls_structure_factor_coef Fsqd
_refine_ls_weighting_details 'w=1/[\s^2^(Fo^2^)+(0.0191P)^2^] where P=(Fo^2^+2Fc^2^)/3'
_refine_ls_weighting_scheme calc
_refine_ls_wR_factor_gt 0.0909
_refine_ls_wR_factor_ref 0.1088
_reflns_Friedel_coverage 0.000
_reflns_number_gt 3328
_reflns_number_total 4671
_reflns_threshold_expression 'I > 2\s(I)'
_cod_data_source_file c8cc01062e2.cif
_cod_data_source_block liuc_0308_2
_cod_depositor_comments 'Adding full bibliography for 7121384--7121390.cif.'
_cod_database_code 7121387
_shelx_shelxl_version_number 2014/7
_chemical_oxdiff_formula 'C H N O Pd S'
_shelx_space_group_comment
;
The symmetry employed for this shelxl refinement is uniquely defined
by the following loop, which should always be used as a source of
symmetry information in preference to the above space-group names.
They are only intended as comments.
;
_reflns_odcompleteness_completeness 99.75
_reflns_odcompleteness_iscentric 1
_reflns_odcompleteness_theta 26.32
_olex2_refinement_description
;
1. Fixed Uiso
 At 1.2 times of:
  All C(H) groups, All C(H,H) groups
 At 1.5 times of:
  All C(H,H,H) groups
2.a Secondary CH2 refined with riding coordinates:
 C7(H7A,H7B), C8(H8A,H8B)
2.b Aromatic/amide H refined with riding coordinates:
 C3(H3), C4(H4), C5(H5), C10(H10), C11(H11), C13(H13), C14(H14), C17(H17),
 C18(H18), C19(H19), C21(H21), C22(H22), C24(H24), C25(H25), C26(H26)
2.c Idealised Me refined as rotating group:
 C15(H15A,H15B,H15C), C16(H16A,H16B,H16C)
;
_olex2_date_sample_data_collection 2017-03-08
_olex2_submission_special_instructions 'No special instructions were received'

loop_
_space_group_symop_operation_xyz
'x, y, z'
'-x, -y, -z'

loop_
_atom_site_label
_atom_site_type_symbol
_atom_site_fract_x
_atom_site_fract_y
_atom_site_fract_z
_atom_site_U_iso_or_equiv
_atom_site_adp_type
_atom_site_occupancy
_atom_site_site_symmetry_order
_atom_site_calc_flag
_atom_site_refinement_flags_posn
Pd1 Pd 0.15692(6) 0.20529(4) 0.66150(3) 0.02088(14) Uani 1 1 d .
S1 S 0.29928(19) 0.45256(14) 0.74622(9) 0.0220(3) Uani 1 1 d .
O1 O 0.4449(5) 0.3741(4) 0.7050(2) 0.0274(10) Uani 1 1 d .
O2 O 0.2821(5) 0.6061(3) 0.7418(2) 0.0304(10) Uani 1 1 d .
N1 N 0.1406(6) 0.4033(4) 0.7071(3) 0.0195(11) Uani 1 1 d .
N2 N 0.1622(6) 0.0153(4) 0.6006(3) 0.0203(11) Uani 1 1 d .
N3 N 0.2725(6) 0.2521(4) 0.5409(3) 0.0179(10) Uani 1 1 d .
C1 C 0.0335(7) 0.1544(5) 0.7674(4) 0.0212(13) Uani 1 1 d .
C2 C 0.0777(8) 0.0340(6) 0.8220(4) 0.0275(15) Uani 1 1 d .
C3 C -0.0312(8) 0.0047(6) 0.8875(4) 0.0352(17) Uani 1 1 d .
H3 H -0.0024 -0.0764 0.9231 0.042 Uiso 1 1 calc R
C4 C -0.1799(8) 0.0917(6) 0.9015(4) 0.0411(18) Uani 1 1 d .
H4 H -0.2518 0.0689 0.9451 0.049 Uiso 1 1 calc R
C5 C -0.2211(8) 0.2134(6) 0.8498(4) 0.0349(16) Uani 1 1 d .
H5 H -0.3213 0.2733 0.8591 0.042 Uiso 1 1 calc R
C6 C -0.1145(7) 0.2478(6) 0.7838(4) 0.0248(14) Uani 1 1 d .
C7 C -0.1523(7) 0.3871(5) 0.7329(4) 0.0259(14) Uani 1 1 d .
H7A H -0.2577 0.4392 0.7523 0.031 Uiso 1 1 calc R
H7B H -0.1617 0.3691 0.6723 0.031 Uiso 1 1 calc R
C8 C -0.0180(7) 0.4755(5) 0.7438(4) 0.0265(14) Uani 1 1 d .
H8A H -0.0495 0.5679 0.7147 0.032 Uiso 1 1 calc R
H8B H -0.0046 0.4898 0.8046 0.032 Uiso 1 1 calc R
C9 C 0.3089(7) 0.4040(6) 0.8585(4) 0.0229(14) Uani 1 1 d .
C10 C 0.3533(7) 0.2625(6) 0.8844(4) 0.0260(14) Uani 1 1 d .
H10 H 0.3788 0.1944 0.8430 0.031 Uiso 1 1 calc R
C11 C 0.3603(8) 0.2213(6) 0.9708(4) 0.0313(15) Uani 1 1 d .
H11 H 0.3923 0.1258 0.9869 0.038 Uiso 1 1 calc R
C12 C 0.3209(8) 0.3185(7) 1.0334(4) 0.0367(17) Uani 1 1 d .
C13 C 0.2714(10) 0.4605(7) 1.0068(4) 0.052(2) Uani 1 1 d .
H13 H 0.2415 0.5282 1.0481 0.063 Uiso 1 1 calc R
C14 C 0.2662(9) 0.5027(6) 0.9200(4) 0.046(2) Uani 1 1 d .
H14 H 0.2336 0.5980 0.9035 0.055 Uiso 1 1 calc R
C15 C 0.3292(10) 0.2757(7) 1.1280(4) 0.058(2) Uani 1 1 d .
H15A H 0.2191 0.2880 1.1522 0.086 Uiso 1 1 calc GR
H15B H 0.3940 0.3340 1.1570 0.086 Uiso 1 1 calc GR
H15C H 0.3800 0.1778 1.1351 0.086 Uiso 1 1 calc GR
C16 C 0.2460(8) -0.0592(5) 0.8162(4) 0.0322(16) Uani 1 1 d .
H16A H 0.3084 -0.0249 0.7690 0.048 Uiso 1 1 calc GR
H16B H 0.2320 -0.1551 0.8068 0.048 Uiso 1 1 calc GR
H16C H 0.3045 -0.0567 0.8691 0.048 Uiso 1 1 calc GR
C17 C 0.1001(7) -0.0976(5) 0.6287(4) 0.0242(14) Uani 1 1 d .
H17 H 0.0474 -0.0959 0.6825 0.029 Uiso 1 1 calc R
C18 C 0.1103(8) -0.2201(6) 0.5807(4) 0.0278(15) Uani 1 1 d .
H18 H 0.0664 -0.2982 0.6029 0.033 Uiso 1 1 calc R
C19 C 0.1850(8) -0.2234(5) 0.5018(4) 0.0283(15) Uani 1 1 d .
H19 H 0.1929 -0.3043 0.4698 0.034 Uiso 1 1 calc R
C20 C 0.2502(7) -0.1049(5) 0.4684(4) 0.0211(13) Uani 1 1 d .
C21 C 0.3262(7) -0.0973(6) 0.3850(4) 0.0269(14) Uani 1 1 d .
H21 H 0.3389 -0.1764 0.3511 0.032 Uiso 1 1 calc R
C22 C 0.3804(7) 0.0220(6) 0.3539(4) 0.0277(15) Uani 1 1 d .
H22 H 0.4274 0.0240 0.2988 0.033 Uiso 1 1 calc R
C23 C 0.3661(7) 0.1451(5) 0.4048(4) 0.0210(13) Uani 1 1 d .
C24 C 0.4175(7) 0.2710(6) 0.3767(4) 0.0284(15) Uani 1 1 d .
H24 H 0.4674 0.2783 0.3226 0.034 Uiso 1 1 calc R
C25 C 0.3939(7) 0.3856(6) 0.4296(4) 0.0255(14) Uani 1 1 d .
H25 H 0.4265 0.4711 0.4115 0.031 Uiso 1 1 calc R
C26 C 0.3200(7) 0.3703(6) 0.5110(4) 0.0269(14) Uani 1 1 d .
H26 H 0.3035 0.4482 0.5459 0.032 Uiso 1 1 calc R
C27 C 0.2934(7) 0.1378(5) 0.4883(3) 0.0198(13) Uani 1 1 d .
C28 C 0.2356(7) 0.0130(5) 0.5210(4) 0.0186(13) Uani 1 1 d .

loop_
_atom_site_aniso_label
_atom_site_aniso_U_11
_atom_site_aniso_U_22
_atom_site_aniso_U_33
_atom_site_aniso_U_23
_atom_site_aniso_U_13
_atom_site_aniso_U_12
Pd1 0.0271(3) 0.0198(2) 0.0166(2) 0.00073(18) 0.0020(2) -0.00708(19)
S1 0.0253(9) 0.0221(7) 0.0204(8) 0.0013(6) -0.0003(7) -0.0099(6)
O1 0.022(2) 0.038(2) 0.022(2) -0.0006(19) 0.0029(19) -0.0025(18)
O2 0.048(3) 0.020(2) 0.027(2) 0.0004(18) -0.001(2) -0.0155(19)
N1 0.018(3) 0.022(2) 0.019(3) -0.002(2) 0.001(2) -0.007(2)
N2 0.026(3) 0.020(2) 0.016(3) 0.002(2) -0.001(2) -0.008(2)
N3 0.022(3) 0.016(2) 0.016(3) 0.005(2) -0.002(2) -0.006(2)
C1 0.024(3) 0.023(3) 0.019(3) -0.004(3) 0.000(3) -0.012(3)
C2 0.035(4) 0.028(3) 0.021(3) -0.002(3) 0.001(3) -0.010(3)
C3 0.051(5) 0.028(3) 0.028(4) 0.006(3) 0.004(3) -0.014(3)
C4 0.045(5) 0.038(4) 0.040(4) 0.006(3) 0.020(4) -0.011(3)
C5 0.026(4) 0.043(4) 0.036(4) 0.004(3) 0.004(3) -0.008(3)
C6 0.022(3) 0.028(3) 0.027(4) -0.003(3) 0.002(3) -0.011(3)
C7 0.024(4) 0.033(3) 0.022(3) -0.008(3) 0.000(3) -0.006(3)
C8 0.029(4) 0.019(3) 0.031(4) -0.003(3) 0.005(3) -0.003(3)
C9 0.023(3) 0.028(3) 0.019(3) 0.000(3) -0.001(3) -0.009(3)
C10 0.031(4) 0.025(3) 0.024(3) -0.008(3) 0.000(3) -0.009(3)
C11 0.040(4) 0.029(3) 0.025(4) 0.002(3) 0.001(3) -0.008(3)
C12 0.037(4) 0.041(4) 0.031(4) -0.002(3) 0.003(3) -0.002(3)
C13 0.082(6) 0.043(4) 0.029(4) -0.016(4) -0.003(4) 0.000(4)
C14 0.080(6) 0.023(3) 0.030(4) -0.005(3) -0.008(4) 0.006(3)
C15 0.077(6) 0.066(5) 0.021(4) 0.001(4) 0.001(4) 0.016(4)
C16 0.042(4) 0.025(3) 0.029(4) 0.003(3) -0.001(3) -0.006(3)
C17 0.031(4) 0.027(3) 0.014(3) 0.008(3) -0.008(3) -0.003(3)
C18 0.042(4) 0.021(3) 0.024(3) 0.009(3) -0.009(3) -0.016(3)
C19 0.039(4) 0.016(3) 0.029(4) -0.001(3) -0.013(3) -0.002(3)
C20 0.017(3) 0.022(3) 0.025(3) -0.004(3) -0.003(3) -0.003(2)
C21 0.028(4) 0.032(3) 0.020(3) -0.012(3) -0.003(3) 0.001(3)
C22 0.023(4) 0.042(4) 0.019(3) -0.009(3) 0.003(3) -0.005(3)
C23 0.018(3) 0.023(3) 0.022(3) 0.002(3) -0.004(3) -0.003(2)
C24 0.024(4) 0.044(4) 0.017(3) 0.004(3) 0.001(3) -0.008(3)
C25 0.027(4) 0.030(3) 0.021(3) 0.005(3) -0.003(3) -0.009(3)
C26 0.027(4) 0.028(3) 0.026(4) 0.001(3) -0.007(3) -0.005(3)
C27 0.020(3) 0.025(3) 0.013(3) 0.000(3) -0.003(3) -0.002(2)
C28 0.015(3) 0.018(3) 0.022(3) 0.002(3) -0.004(3) 0.001(2)

loop_
_atom_type_symbol
_atom_type_description
_atom_type_scat_dispersion_real
_atom_type_scat_dispersion_imag
_atom_type_scat_source
C C 0.0033 0.0016 'International Tables Vol C Tables 4.2.6.8 and 6.1.1.4'
H H 0.0000 0.0000 'International Tables Vol C Tables 4.2.6.8 and 6.1.1.4'
N N 0.0061 0.0033 'International Tables Vol C Tables 4.2.6.8 and 6.1.1.4'
O O 0.0106 0.0060 'International Tables Vol C Tables 4.2.6.8 and 6.1.1.4'
Pd Pd -0.9988 1.0072 'International Tables Vol C Tables 4.2.6.8 and 6.1.1.4'
S S 0.1246 0.1234 'International Tables Vol C Tables 4.2.6.8 and 6.1.1.4'

loop_
_geom_angle_atom_site_label_1
_geom_angle_atom_site_label_2
_geom_angle_atom_site_label_3
_geom_angle
N1 Pd1 N2 172.91(18)
N1 Pd1 N3 95.85(16)
N2 Pd1 N3 79.27(16)
C1 Pd1 N1 87.53(18)
C1 Pd1 N2 96.96(19)
C1 Pd1 N3 174.6(2)
O1 S1 N1 107.6(2)
O1 S1 C9 107.6(3)
O2 S1 O1 117.0(2)
O2 S1 N1 110.5(2)
O2 S1 C9 105.0(2)
N1 S1 C9 108.8(2)
S1 N1 Pd1 120.2(2)
C8 N1 Pd1 120.1(3)
C8 N1 S1 113.4(3)
C17 N2 Pd1 128.0(4)
C17 N2 C28 118.2(4)
C28 N2 Pd1 113.8(3)
C26 N3 Pd1 130.2(4)
C26 N3 C27 118.0(5)
C27 N3 Pd1 111.8(3)
C2 C1 Pd1 126.0(4)
C2 C1 C6 119.2(5)
C6 C1 Pd1 114.7(4)
C1 C2 C16 121.9(5)
C3 C2 C1 119.1(5)
C3 C2 C16 118.8(6)
C2 C3 H3 119.0
C4 C3 C2 122.0(6)
C4 C3 H3 119.0
C3 C4 H4 120.5
C3 C4 C5 119.0(6)
C5 C4 H4 120.5
C4 C5 H5 119.6
C4 C5 C6 120.8(6)
C6 C5 H5 119.6
C1 C6 C7 119.6(5)
C5 C6 C1 119.6(6)
C5 C6 C7 120.7(5)
C6 C7 H7A 109.4
C6 C7 H7B 109.4
C6 C7 C8 111.1(5)
H7A C7 H7B 108.0
C8 C7 H7A 109.4
C8 C7 H7B 109.4
N1 C8 C7 110.1(4)
N1 C8 H8A 109.6
N1 C8 H8B 109.6
C7 C8 H8A 109.6
C7 C8 H8B 109.6
H8A C8 H8B 108.2
C10 C9 S1 119.3(4)
C14 C9 S1 121.6(5)
C14 C9 C10 119.1(6)
C9 C10 H10 119.6
C11 C10 C9 120.7(5)
C11 C10 H10 119.6
C10 C11 H11 119.4
C12 C11 C10 121.2(6)
C12 C11 H11 119.4
C11 C12 C13 117.8(6)
C11 C12 C15 121.9(6)
C13 C12 C15 120.3(6)
C12 C13 H13 119.4
C14 C13 C12 121.2(6)
C14 C13 H13 119.4
C9 C14 C13 120.0(6)
C9 C14 H14 120.0
C13 C14 H14 120.0
C12 C15 H15A 109.5
C12 C15 H15B 109.5
C12 C15 H15C 109.5
H15A C15 H15B 109.5
H15A C15 H15C 109.5
H15B C15 H15C 109.5
C2 C16 H16A 109.5
C2 C16 H16B 109.5
C2 C16 H16C 109.5
H16A C16 H16B 109.5
H16A C16 H16C 109.5
H16B C16 H16C 109.5
N2 C17 H17 118.7
N2 C17 C18 122.6(5)
C18 C17 H17 118.7
C17 C18 H18 120.3
C19 C18 C17 119.3(5)
C19 C18 H18 120.3
C18 C19 H19 119.9
C18 C19 C20 120.2(5)
C20 C19 H19 119.9
C19 C20 C21 124.0(5)
C19 C20 C28 116.7(5)
C28 C20 C21 119.3(5)
C20 C21 H21 119.1
C22 C21 C20 121.8(5)
C22 C21 H21 119.1
C21 C22 H22 119.6
C21 C22 C23 120.7(5)
C23 C22 H22 119.6
C24 C23 C22 123.8(5)
C24 C23 C27 118.4(5)
C27 C23 C22 117.9(5)
C23 C24 H24 120.2
C25 C24 C23 119.5(5)
C25 C24 H24 120.2
C24 C25 H25 120.7
C24 C25 C26 118.6(5)
C26 C25 H25 120.7
N3 C26 C25 123.8(5)
N3 C26 H26 118.1
C25 C26 H26 118.1
N3 C27 C23 121.6(5)
N3 C27 C28 116.8(5)
C23 C27 C28 121.5(5)
N2 C28 C20 122.9(5)
N2 C28 C27 118.3(4)
C20 C28 C27 118.7(5)

loop_
_geom_bond_atom_site_label_1
_geom_bond_atom_site_label_2
_geom_bond_distance
Pd1 N1 2.032(4)
Pd1 N2 2.076(4)
Pd1 N3 2.141(4)
Pd1 C1 1.994(5)
S1 O1 1.450(4)
S1 O2 1.448(3)
S1 N1 1.590(5)
S1 C9 1.781(6)
N1 C8 1.479(6)
N2 C17 1.319(6)
N2 C28 1.361(6)
N3 C26 1.317(6)
N3 C27 1.378(6)
C1 C2 1.398(8)
C1 C6 1.404(7)
C2 C3 1.387(8)
C2 C16 1.512(8)
C3 H3 0.9300
C3 C4 1.372(8)
C4 H4 0.9300
C4 C5 1.378(8)
C5 H5 0.9300
C5 C6 1.395(7)
C6 C7 1.505(7)
C7 H7A 0.9700
C7 H7B 0.9700
C7 C8 1.509(7)
C8 H8A 0.9700
C8 H8B 0.9700
C9 C10 1.382(7)
C9 C14 1.370(7)
C10 H10 0.9300
C10 C11 1.379(8)
C11 H11 0.9300
C11 C12 1.370(7)
C12 C13 1.394(8)
C12 C15 1.504(8)
C13 H13 0.9300
C13 C14 1.387(9)
C14 H14 0.9300
C15 H15A 0.9600
C15 H15B 0.9600
C15 H15C 0.9600
C16 H16A 0.9600
C16 H16B 0.9600
C16 H16C 0.9600
C17 H17 0.9300
C17 C18 1.405(7)
C18 H18 0.9300
C18 C19 1.356(7)
C19 H19 0.9300
C19 C20 1.404(7)
C20 C21 1.427(7)
C20 C28 1.408(7)
C21 H21 0.9300
C21 C22 1.356(7)
C22 H22 0.9300
C22 C23 1.434(7)
C23 C24 1.388(7)
C23 C27 1.417(7)
C24 H24 0.9300
C24 C25 1.383(7)
C25 H25 0.9300
C25 C26 1.401(7)
C26 H26 0.9300
C27 C28 1.424(7)

loop_
_geom_torsion_atom_site_label_1
_geom_torsion_atom_site_label_2
_geom_torsion_atom_site_label_3
_geom_torsion_atom_site_label_4
_geom_torsion
Pd1 N1 C8 C7 -5.1(6)
Pd1 N2 C17 C18 179.3(4)
Pd1 N2 C28 C20 -179.1(4)
Pd1 N2 C28 C27 -2.0(6)
Pd1 N3 C26 C25 -179.6(4)
Pd1 N3 C27 C23 179.4(4)
Pd1 N3 C27 C28 0.6(6)
Pd1 C1 C2 C3 -172.5(4)
Pd1 C1 C2 C16 12.2(8)
Pd1 C1 C6 C5 172.2(5)
Pd1 C1 C6 C7 -10.8(7)
S1 N1 C8 C7 -157.3(4)
S1 C9 C10 C11 -179.4(5)
S1 C9 C14 C13 178.5(6)
O1 S1 N1 Pd1 27.8(3)
O1 S1 N1 C8 180.0(4)
O1 S1 C9 C10 -43.8(5)
O1 S1 C9 C14 139.1(5)
O2 S1 N1 Pd1 156.7(2)
O2 S1 N1 C8 -51.1(4)
O2 S1 C9 C10 -169.2(5)
O2 S1 C9 C14 13.7(6)
N1 S1 C9 C10 72.5(5)
N1 S1 C9 C14 -104.6(6)
N2 C17 C18 C19 -0.8(9)
N3 C27 C28 N2 1.0(8)
N3 C27 C28 C20 178.2(5)
C1 C2 C3 C4 -1.2(9)
C1 C6 C7 C8 -58.6(7)
C2 C1 C6 C5 -5.1(8)
C2 C1 C6 C7 171.9(5)
C2 C3 C4 C5 -1.2(10)
C3 C4 C5 C6 0.5(10)
C4 C5 C6 C1 2.7(9)
C4 C5 C6 C7 -174.3(6)
C5 C6 C7 C8 118.4(6)
C6 C1 C2 C3 4.4(8)
C6 C1 C2 C16 -170.9(5)
C6 C7 C8 N1 64.3(6)
C9 S1 N1 Pd1 -88.5(3)
C9 S1 N1 C8 63.7(4)
C9 C10 C11 C12 1.1(10)
C10 C9 C14 C13 1.4(10)
C10 C11 C12 C13 0.8(10)
C10 C11 C12 C15 -179.4(6)
C11 C12 C13 C14 -1.6(11)
C12 C13 C14 C9 0.5(12)
C14 C9 C10 C11 -2.2(9)
C15 C12 C13 C14 178.7(7)
C16 C2 C3 C4 174.2(6)
C17 N2 C28 C20 -1.0(8)
C17 N2 C28 C27 176.1(5)
C17 C18 C19 C20 -0.4(9)
C18 C19 C20 C21 -178.0(6)
C18 C19 C20 C28 0.9(9)
C19 C20 C21 C22 176.8(6)
C19 C20 C28 N2 -0.1(8)
C19 C20 C28 C27 -177.2(5)
C20 C21 C22 C23 1.3(9)
C21 C20 C28 N2 178.8(5)
C21 C20 C28 C27 1.7(8)
C21 C22 C23 C24 -179.3(6)
C21 C22 C23 C27 -0.2(8)
C22 C23 C24 C25 178.0(5)
C22 C23 C27 N3 -178.9(5)
C22 C23 C27 C28 -0.1(8)
C23 C24 C25 C26 0.7(9)
C23 C27 C28 N2 -177.9(5)
C23 C27 C28 C20 -0.7(8)
C24 C23 C27 N3 0.3(8)
C24 C23 C27 C28 179.1(5)
C24 C25 C26 N3 0.7(9)
C26 N3 C27 C23 1.0(8)
C26 N3 C27 C28 -177.9(5)
C27 N3 C26 C25 -1.5(9)
C27 C23 C24 C25 -1.1(9)
C28 N2 C17 C18 1.5(8)
C28 C20 C21 C22 -2.0(9)
